data_7713089
loop_
_publ_author_name
'Kaniewska-Laskowska, Kinga'
'Czapla, Marcin'
'Chojnacki, Jaros\/law'
'Grubba, Rafa\/l'

_publ_section_title
;
 Application of nonmetallic frustrated cations in the activation of small
 molecules
;
_journal_name_full 'Dalton Transactions'
_journal_paper_doi 10.1039/D3DT01433A
_journal_year 2023
_chemical_formula_moiety 'C16 Al F36 O4 -,C21 H46 B N3 P +'
_chemical_formula_sum 'C37 H46 Al B F36 N3 O4 P'
_chemical_formula_weight 1349.53
_chemical_properties_physical Air-sensitive
_space_group_crystal_system monoclinic
_space_group_IT_number 14
_space_group_name_Hall '-P 2ybc'
_space_group_name_H-M_alt 'P 1 21/c 1'
_atom_sites_solution_hydrogens geom
_atom_sites_solution_primary dual
_atom_sites_solution_secondary difmap
_audit_creation_date 2023-02-01
_audit_creation_method
;
Olex2 1.2
(compiled 2018.05.29 svn.r3508 for OlexSys, GUI svn.r5506)
;
_audit_update_record
;
2023-02-06 deposited with the CCDC.	2023-05-17 downloaded from the CCDC.
;
_cell_angle_alpha 90
_cell_angle_beta 98.263(7)
_cell_angle_gamma 90
_cell_formula_units_Z 4
_cell_length_a 10.5987(11)
_cell_length_b 16.314(3)
_cell_length_c 32.120(3)
_cell_measurement_reflns_used 4488
_cell_measurement_temperature 120(2)
_cell_measurement_theta_max 24.36
_cell_measurement_theta_min 2.05
_cell_volume 5496.1(13)
_computing_cell_refinement 'X-Area Recipe 1.34.0.0 (STOE, 2019)'
_computing_data_collection 'X-Area WinXpose 2.0.22.0 (STOE, 2016)'
_computing_data_reduction 'X-Area Integrate 1.77.0.0 (STOE, 2019) X-Area X-Red32 1.65.0.0 (STOE, 2018)'
_computing_molecular_graphics 'Olex2 (Dolomanov et al., 2009)'
_computing_publication_material 'Olex2 (Dolomanov et al., 2009)'
_computing_structure_refinement 'ShelXL (Sheldrick, 2015)'
_computing_structure_solution 'ShelXT (Sheldrick, 2015)'
_diffrn_ambient_temperature 120.0
_diffrn_detector_area_resol_mean 6.67
_diffrn_measured_fraction_theta_full 0.998
_diffrn_measured_fraction_theta_max 0.999
_diffrn_measurement_device_type 'STOE IPDS 2T'
_diffrn_measurement_method 'rotation method, \w scans'
_diffrn_radiation_type MoK\a
_diffrn_radiation_wavelength 0.71073
_diffrn_reflns_av_R_equivalents 0.0456
_diffrn_reflns_av_unetI/netI 0.0327
_diffrn_reflns_Laue_measured_fraction_full 0.998
_diffrn_reflns_Laue_measured_fraction_max 0.999
_diffrn_reflns_limit_h_max 13
_diffrn_reflns_limit_h_min -13
_diffrn_reflns_limit_k_max 20
_diffrn_reflns_limit_k_min -20
_diffrn_reflns_limit_l_max 39
_diffrn_reflns_limit_l_min -39
_diffrn_reflns_number 45571
_diffrn_reflns_point_group_measured_fraction_full 0.998
_diffrn_reflns_point_group_measured_fraction_max 0.999
_diffrn_reflns_theta_full 25.242
_diffrn_reflns_theta_max 26.000
_diffrn_reflns_theta_min 2.167
_diffrn_source 'GeniX Mo, 0.05 x 0.05 mm2 microfocus'
_exptl_absorpt_coefficient_mu 0.229
_exptl_absorpt_correction_type none
_exptl_crystal_colour colourless
_exptl_crystal_colour_primary colourless
_exptl_crystal_density_diffrn 1.631
_exptl_crystal_density_method 'not measured'
_exptl_crystal_description column
_exptl_crystal_F_000 2712
_exptl_crystal_size_max 0.37
_exptl_crystal_size_mid 0.11
_exptl_crystal_size_min 0.09
_refine_diff_density_max 0.886
_refine_diff_density_min -0.662
_refine_diff_density_rms 0.093
_refine_ls_extinction_method none
_refine_ls_goodness_of_fit_ref 1.096
_refine_ls_hydrogen_treatment constr
_refine_ls_matrix_type full
_refine_ls_number_parameters 875
_refine_ls_number_reflns 10771
_refine_ls_number_restraints 75
_refine_ls_restrained_S_all 1.098
_refine_ls_R_factor_all 0.1168
_refine_ls_R_factor_gt 0.0826
_refine_ls_shift/su_max 0.001
_refine_ls_shift/su_mean 0.000
_refine_ls_structure_factor_coef Fsqd
_refine_ls_weighting_details 'w=1/[\s^2^(Fo^2^)+(0.0516P)^2^+26.4022P] where P=(Fo^2^+2Fc^2^)/3'
_refine_ls_weighting_scheme calc
_refine_ls_wR_factor_gt 0.1758
_refine_ls_wR_factor_ref 0.2030
_reflns_Friedel_coverage 0.000
_reflns_number_gt 8023
_reflns_number_total 10771
_reflns_threshold_expression 'I > 2\s(I)'
_cod_data_source_file d3dt01433a2.cif
_cod_data_source_block 4
_cod_database_code 7713089
_shelx_shelxl_version_number 2018/3
_shelx_space_group_comment
;
The symmetry employed for this shelxl refinement is uniquely defined
by the following loop, which should always be used as a source of
symmetry information in preference to the above space-group names.
They are only intended as comments.
;
_shelx_estimated_absorpt_t_max 0.980
_shelx_estimated_absorpt_t_min 0.920
_olex2_refinement_description
;
1. Fixed Uiso
 At 1.2 times of:
  All C(H) groups
 At 1.5 times of:
  All C(H,H,H) groups
2. Restrained distances
 C23-F1 \\sim C23-F2 \\sim C23-F3
 with sigma of 0.02
 C23A-F1A \\sim C23A-F2A \\sim C23A-F3A
 with sigma of 0.02
 C24-F4 \\sim C24-F5 \\sim C24-F6
 with sigma of 0.02
 C24A-F4A \\sim C24A-F5A \\sim C24A-F6A
 with sigma of 0.02
 C25-F7 \\sim C25-F8 \\sim C25-F9
 with sigma of 0.02
 C25A-F7A \\sim C25A-F8A \\sim C25A-F9A
 with sigma of 0.02
 C22-C23 \\sim C22-C23A \\sim C22-C24 \\sim C22-C24A \\sim C22-C25 \\sim
C22-C25A
 with sigma of 0.02
 C31-F19 \\sim C31-F20 \\sim C31-F21
 with sigma of 0.02
 C31A-F19A \\sim C31A-F20A \\sim C31A-F21A
 with sigma of 0.02
 C32-F22 \\sim C32-F23 \\sim C32-F24
 with sigma of 0.02
 C32A-F22A \\sim C32A-F23A \\sim C32A-F24A
 with sigma of 0.02
 C33-F25 \\sim C33-F26 \\sim C33-F27
 with sigma of 0.02
 C33A-F25A \\sim C33A-F26A \\sim C33A-F27A
 with sigma of 0.02
 C30-C31 \\sim C30-C31A \\sim C30-C32 \\sim C30-C33 \\sim C30-C32A \\sim
C30-C33A
 with sigma of 0.02
 C29-F17 \\sim C29-F18 \\sim C29-F16
 with sigma of 0.02
3. Uiso/Uaniso restraints and constraints
F17 \\sim F18: within 2.5A with sigma of 0.01 and sigma for terminal atoms of
0.02
4. Others
 Sof(F1A)=Sof(F2A)=Sof(F3A)=Sof(F4A)=Sof(F5A)=Sof(F6A)=Sof(F7A)=Sof(F8A)=
 Sof(F9A)=Sof(C23A)=Sof(C24A)=Sof(C25A)=1-FVAR(1)
 Sof(F1)=Sof(F2)=Sof(F3)=Sof(F4)=Sof(F5)=Sof(F6)=Sof(F7)=Sof(F8)=Sof(F9)=
 Sof(C23)=Sof(C24)=Sof(C25)=FVAR(1)
 Sof(F19A)=Sof(F20A)=Sof(F21A)=Sof(F22A)=Sof(F23A)=Sof(F24A)=Sof(F25A)=
 Sof(F26A)=Sof(F27A)=Sof(C31A)=Sof(C32A)=Sof(C33A)=1-FVAR(2)
 Sof(F19)=Sof(F20)=Sof(F21)=Sof(F22)=Sof(F23)=Sof(F24)=Sof(F25)=Sof(F26)=
 Sof(F27)=Sof(C31)=Sof(C32)=Sof(C33)=FVAR(2)
5.a Ternary CH refined with riding coordinates:
 C2(H2), C5(H5), C8(H8), C11(H11)
5.b Idealised Me refined as rotating group:
 C3(H3A,H3B,H3C), C4(H4A,H4B,H4C), C6(H6A,H6B,H6C), C7(H7A,H7B,H7C), C9(H9A,
 H9B,H9C), C10(H10A,H10B,H10C), C12(H12A,H12B,H12C), C13(H13A,H13B,H13C),
 C15(H15A,H15B,H15C), C16(H16A,H16B,H16C), C17(H17A,H17B,H17C), C19(H19A,H19B,
 H19C), C20(H20A,H20B,H20C), C21(H21A,H21B,H21C)
;
_olex2_submission_special_instructions 'No special instructions were received'

loop_
_space_group_symop_operation_xyz
'x, y, z'
'-x, y+1/2, -z+1/2'
'-x, -y, -z'
'x, -y-1/2, z-1/2'

loop_
_atom_site_label
_atom_site_type_symbol
_atom_site_fract_x
_atom_site_fract_y
_atom_site_fract_z
_atom_site_U_iso_or_equiv
_atom_site_adp_type
_atom_site_occupancy
_atom_site_site_symmetry_order
_atom_site_calc_flag
_atom_site_refinement_flags_posn
_atom_site_refinement_flags_adp
_atom_site_refinement_flags_occupancy
_atom_site_disorder_assembly
_atom_site_disorder_group
P1 P 0.41943(10) 0.21703(6) 0.37302(3) 0.0209(2) Uani 1 1 d . . . . .
N1 N 0.5501(3) 0.0966(2) 0.37004(11) 0.0224(7) Uani 1 1 d . . . . .
N2 N 0.4499(3) 0.0769(2) 0.43094(11) 0.0261(8) Uani 1 1 d . . . . .
N3 N 0.5789(3) 0.1831(2) 0.30221(11) 0.0252(8) Uani 1 1 d . . . . .
C1 C 0.4682(4) 0.1174(2) 0.39935(13) 0.0218(8) Uani 1 1 d . . . . .
C2 C 0.6317(4) 0.0224(3) 0.37668(14) 0.0297(10) Uani 1 1 d . . . . .
H2 H 0.683257 0.019917 0.352957 0.036 Uiso 1 1 calc R . . . .
C3 C 0.5525(5) -0.0555(3) 0.37478(18) 0.0418(13) Uani 1 1 d . . . . .
H3A H 0.501187 -0.055548 0.397836 0.063 Uiso 1 1 calc GR . . . .
H3B H 0.609238 -0.103281 0.377471 0.063 Uiso 1 1 calc GR . . . .
H3C H 0.496134 -0.058031 0.347816 0.063 Uiso 1 1 calc GR . . . .
C4 C 0.7254(5) 0.0307(3) 0.41722(16) 0.0411(12) Uani 1 1 d . . . . .
H4A H 0.778281 0.079545 0.415580 0.062 Uiso 1 1 calc GR . . . .
H4B H 0.780002 -0.017988 0.420961 0.062 Uiso 1 1 calc GR . . . .
H4C H 0.678055 0.035869 0.441144 0.062 Uiso 1 1 calc GR . . . .
C5 C 0.3653(4) 0.1074(3) 0.45994(14) 0.0295(10) Uani 1 1 d . . . . .
H5 H 0.328485 0.161349 0.449620 0.035 Uiso 1 1 calc R . . . .
C6 C 0.2581(5) 0.0456(3) 0.46068(17) 0.0413(12) Uani 1 1 d . . . . .
H6A H 0.211172 0.039470 0.432265 0.062 Uiso 1 1 calc GR . . . .
H6B H 0.200068 0.064956 0.479714 0.062 Uiso 1 1 calc GR . . . .
H6C H 0.294159 -0.007457 0.470551 0.062 Uiso 1 1 calc GR . . . .
C7 C 0.4427(5) 0.1184(3) 0.50337(14) 0.0360(11) Uani 1 1 d . . . . .
H7A H 0.476293 0.065204 0.513928 0.054 Uiso 1 1 calc GR . . . .
H7B H 0.387884 0.140992 0.522666 0.054 Uiso 1 1 calc GR . . . .
H7C H 0.513593 0.156095 0.501453 0.054 Uiso 1 1 calc GR . . . .
C8 C 0.6644(5) 0.1325(3) 0.27908(16) 0.0369(12) Uani 1 1 d . . . . .
H8 H 0.670338 0.162327 0.252225 0.044 Uiso 1 1 calc R . . . .
C9 C 0.6047(6) 0.0501(3) 0.26650(17) 0.0468(14) Uani 1 1 d . . . . .
H9A H 0.590966 0.019714 0.291790 0.070 Uiso 1 1 calc GR . . . .
H9B H 0.661741 0.018762 0.251010 0.070 Uiso 1 1 calc GR . . . .
H9C H 0.522789 0.058453 0.248562 0.070 Uiso 1 1 calc GR . . . .
C10 C 0.7988(5) 0.1289(4) 0.30257(19) 0.0496(15) Uani 1 1 d . . . . .
H10A H 0.832258 0.184725 0.307197 0.074 Uiso 1 1 calc GR . . . .
H10B H 0.853219 0.097979 0.285957 0.074 Uiso 1 1 calc GR . . . .
H10C H 0.798059 0.101821 0.329754 0.074 Uiso 1 1 calc GR . . . .
C11 C 0.5384(5) 0.2619(3) 0.28074(15) 0.0314(10) Uani 1 1 d . . . . .
H11 H 0.484673 0.290991 0.299247 0.038 Uiso 1 1 calc R . . . .
C12 C 0.4542(6) 0.2481(4) 0.23879(16) 0.0464(13) Uani 1 1 d . . . . .
H12A H 0.504490 0.222598 0.218970 0.070 Uiso 1 1 calc GR . . . .
H12B H 0.420810 0.300861 0.227475 0.070 Uiso 1 1 calc GR . . . .
H12C H 0.383072 0.212066 0.242906 0.070 Uiso 1 1 calc GR . . . .
C13 C 0.6501(6) 0.3178(3) 0.27661(19) 0.0484(14) Uani 1 1 d . . . . .
H13A H 0.702395 0.324303 0.304166 0.073 Uiso 1 1 calc GR . . . .
H13B H 0.618367 0.371499 0.266198 0.073 Uiso 1 1 calc GR . . . .
H13C H 0.701912 0.293745 0.256799 0.073 Uiso 1 1 calc GR . . . .
C14 C 0.4883(4) 0.3064(3) 0.40467(14) 0.0280(9) Uani 1 1 d . . . . .
C15 C 0.3981(5) 0.3404(3) 0.43354(16) 0.0407(12) Uani 1 1 d . . . . .
H15A H 0.320978 0.361727 0.416462 0.061 Uiso 1 1 calc GR . . . .
H15B H 0.440619 0.384767 0.450756 0.061 Uiso 1 1 calc GR . . . .
H15C H 0.374809 0.296665 0.451899 0.061 Uiso 1 1 calc GR . . . .
C16 C 0.6104(5) 0.2753(3) 0.43107(17) 0.0417(12) Uani 1 1 d . . . . .
H16A H 0.589099 0.232904 0.450543 0.063 Uiso 1 1 calc GR . . . .
H16B H 0.653606 0.320873 0.447093 0.063 Uiso 1 1 calc GR . . . .
H16C H 0.666935 0.252034 0.412497 0.063 Uiso 1 1 calc GR . . . .
C17 C 0.5241(6) 0.3735(3) 0.37509(16) 0.0408(12) Uani 1 1 d . . . . .
H17A H 0.588738 0.352466 0.358883 0.061 Uiso 1 1 calc GR . . . .
H17B H 0.558307 0.420999 0.391674 0.061 Uiso 1 1 calc GR . . . .
H17C H 0.448149 0.389920 0.355803 0.061 Uiso 1 1 calc GR . . . .
C18 C 0.2486(4) 0.2214(3) 0.34958(14) 0.0321(10) Uani 1 1 d . . . . .
C19 C 0.1573(5) 0.2174(4) 0.38248(18) 0.0510(15) Uani 1 1 d . . . . .
H19A H 0.169465 0.165495 0.397856 0.076 Uiso 1 1 calc GR . . . .
H19B H 0.069165 0.221157 0.368394 0.076 Uiso 1 1 calc GR . . . .
H19C H 0.175080 0.263189 0.402234 0.076 Uiso 1 1 calc GR . . . .
C20 C 0.2240(5) 0.3009(4) 0.32418(18) 0.0463(14) Uani 1 1 d . . . . .
H20A H 0.242648 0.348089 0.342943 0.069 Uiso 1 1 calc GR . . . .
H20B H 0.134566 0.302854 0.311193 0.069 Uiso 1 1 calc GR . . . .
H20C H 0.279196 0.302583 0.302182 0.069 Uiso 1 1 calc GR . . . .
C21 C 0.2281(5) 0.1463(4) 0.32075(18) 0.0446(13) Uani 1 1 d . . . . .
H21A H 0.282605 0.150651 0.298643 0.067 Uiso 1 1 calc GR . . . .
H21B H 0.138580 0.143777 0.307884 0.067 Uiso 1 1 calc GR . . . .
H21C H 0.250072 0.096515 0.337268 0.067 Uiso 1 1 calc GR . . . .
B1 B 0.5359(4) 0.1626(3) 0.33948(15) 0.0227(10) Uani 1 1 d . . . . .
Al3 Al 0.93040(11) 0.31161(7) 0.61449(4) 0.0175(3) Uani 1 1 d . . . . .
F1 F 0.9279(5) 0.5186(5) 0.6064(2) 0.086(3) Uani 0.702(5) 1 d D . P A 1
F1A F 0.9885(14) 0.4919(8) 0.5867(4) 0.056(3) Uiso 0.298(5) 1 d D . P A 2
F2 F 1.1129(8) 0.4936(5) 0.5883(2) 0.105(3) Uani 0.702(5) 1 d D . P A 1
F2A F 1.1119(18) 0.5794(13) 0.6217(6) 0.052(5) Uiso 0.298(5) 1 d D . P A 2
F3 F 1.0849(8) 0.5909(4) 0.6332(3) 0.074(2) Uani 0.702(5) 1 d D . P A 1
F3A F 0.9244(13) 0.5510(9) 0.6413(5) 0.072(4) Uiso 0.298(5) 1 d D . P A 2
F4 F 0.9315(4) 0.5244(3) 0.6908(2) 0.0655(18) Uani 0.702(5) 1 d D . P A 1
F4A F 1.1138(19) 0.5552(13) 0.7052(6) 0.042(5) Uiso 0.298(5) 1 d D . P A 2
F5 F 1.0360(5) 0.4327(3) 0.72556(14) 0.0545(14) Uani 0.702(5) 1 d D . P A 1
F5A F 0.9741(15) 0.4696(10) 0.7111(5) 0.063(4) Uiso 0.298(5) 1 d D . P A 2
F6 F 1.1387(8) 0.5408(6) 0.7152(3) 0.062(2) Uani 0.702(5) 1 d D . P A 1
F6A F 1.1638(13) 0.4292(8) 0.7256(4) 0.065(4) Uiso 0.298(5) 1 d D . P A 2
F7 F 1.2477(4) 0.3786(4) 0.6321(2) 0.067(2) Uani 0.702(5) 1 d D . P A 1
F7A F 1.2225(10) 0.4355(7) 0.6044(3) 0.046(3) Uiso 0.298(5) 1 d D . P A 2
F8 F 1.2546(5) 0.3935(3) 0.6989(2) 0.079(2) Uani 0.702(5) 1 d D . P A 1
F8A F 1.2563(11) 0.3618(7) 0.6599(4) 0.048(3) Uiso 0.298(5) 1 d D . P A 2
F9 F 1.2978(13) 0.4954(9) 0.6612(5) 0.054(5) Uani 0.702(5) 1 d D . P A 1
F9A F 1.297(4) 0.488(3) 0.6630(12) 0.053(11) Uiso 0.298(5) 1 d D . P A 2
F10 F 1.0179(4) 0.1498(3) 0.74443(10) 0.0783(13) Uani 1 1 d . . . . .
F11 F 0.9067(4) 0.2524(3) 0.72107(11) 0.0677(11) Uani 1 1 d . . . . .
F12 F 1.1070(4) 0.2535(2) 0.71838(11) 0.0701(12) Uani 1 1 d . . . . .
F13 F 1.1823(3) 0.1010(2) 0.68863(14) 0.0708(12) Uani 1 1 d . . . . .
F14 F 1.1732(3) 0.2014(2) 0.64528(12) 0.0603(10) Uani 1 1 d . . . . .
F15 F 1.0838(5) 0.0847(3) 0.62566(16) 0.0949(16) Uani 1 1 d . . . . .
F16 F 0.9502(4) 0.0269(2) 0.68993(13) 0.0687(11) Uani 1 1 d D . . . .
F17 F 0.8367(4) 0.0705(2) 0.63296(10) 0.0604(10) Uani 1 1 d D U . . .
F18 F 0.7943(3) 0.1106(2) 0.69315(11) 0.0514(8) Uani 1 1 d D U . . .
F19 F 1.1689(7) 0.1769(5) 0.54602(18) 0.079(3) Uani 0.695(6) 1 d D . P B 1
F19A F 1.2228(17) 0.2441(16) 0.5521(6) 0.097(9) Uani 0.305(6) 1 d D . P B 2
F20 F 1.2298(7) 0.3021(6) 0.5450(3) 0.067(2) Uani 0.695(6) 1 d D . P B 1
F20A F 1.1958(16) 0.3628(12) 0.5237(5) 0.089(6) Uani 0.305(6) 1 d D . P B 2
F21 F 1.1585(16) 0.2455(9) 0.4859(4) 0.084(5) Uani 0.695(6) 1 d D . P B 1
F21A F 1.173(3) 0.2413(11) 0.4887(8) 0.031(5) Uani 0.305(6) 1 d D . P B 2
F22 F 1.0629(6) 0.4036(4) 0.50258(19) 0.075(2) Uani 0.695(6) 1 d D . P B 1
F22A F 0.9706(18) 0.4266(11) 0.5255(6) 0.096(5) Uiso 0.305(6) 1 d D . P B 2
F23 F 0.9419(6) 0.3260(4) 0.46140(14) 0.0606(17) Uani 0.695(6) 1 d D . P B 1
F23A F 0.983(2) 0.3618(15) 0.4692(8) 0.111(8) Uiso 0.305(6) 1 d D . P B 2
F24 F 0.8663(6) 0.3865(4) 0.50928(17) 0.068(2) Uani 0.695(6) 1 d D . P B 1
F24A F 0.8116(16) 0.3394(11) 0.5050(5) 0.083(5) Uiso 0.305(6) 1 d D . P B 2
F25 F 0.9365(6) 0.1654(4) 0.48564(16) 0.0618(17) Uani 0.695(6) 1 d D . P B 1
F25A F 0.9185(19) 0.2047(12) 0.4735(6) 0.092(6) Uiso 0.305(6) 1 d D . P B 2
F26 F 0.9198(6) 0.1515(3) 0.55092(15) 0.0649(18) Uani 0.695(6) 1 d D . P B 1
F26A F 1.0252(16) 0.1410(10) 0.5317(5) 0.089(5) Uiso 0.305(6) 1 d D . P B 2
F27 F 0.7966(5) 0.2288(4) 0.51384(17) 0.0658(18) Uani 0.695(6) 1 d D . P B 1
F27A F 0.8447(17) 0.1974(10) 0.5356(6) 0.077(4) Uiso 0.305(6) 1 d D . P B 2
F28 F 0.6326(3) 0.23364(19) 0.64944(10) 0.0443(7) Uani 1 1 d . . . . .
F29 F 0.6270(3) 0.20837(17) 0.58388(10) 0.0466(8) Uani 1 1 d . . . . .
F30 F 0.4673(3) 0.2661(2) 0.60601(11) 0.0515(8) Uani 1 1 d . . . . .
F31 F 0.7403(3) 0.3746(2) 0.67543(9) 0.0418(7) Uani 1 1 d . . . . .
F32 F 0.5405(3) 0.3989(2) 0.65839(10) 0.0512(9) Uani 1 1 d . . . . .
F33 F 0.6798(3) 0.47855(18) 0.63693(10) 0.0481(8) Uani 1 1 d . . . . .
F34 F 0.6418(3) 0.45243(19) 0.55291(10) 0.0475(8) Uani 1 1 d . . . . .
F35 F 0.5511(3) 0.3389(2) 0.53404(9) 0.0485(8) Uani 1 1 d . . . . .
F36 F 0.4664(3) 0.4209(2) 0.57465(10) 0.0475(8) Uani 1 1 d . . . . .
O1 O 1.0086(3) 0.3822(2) 0.64804(11) 0.0341(8) Uani 1 1 d . . . . .
O2 O 0.9216(3) 0.22105(19) 0.64196(10) 0.0304(7) Uani 1 1 d . . . . .
O3 O 1.0089(3) 0.3002(2) 0.57184(9) 0.0311(7) Uani 1 1 d . . . . .
O4 O 0.7758(3) 0.33908(18) 0.59620(9) 0.0257(6) Uani 1 1 d . . . . .
C22 C 1.0796(4) 0.4511(3) 0.65534(13) 0.0257(9) Uani 1 1 d D . . . .
C23 C 1.0490(10) 0.5161(5) 0.6203(3) 0.060(4) Uani 0.702(5) 1 d D . P A 1
C23A C 1.0248(18) 0.5207(10) 0.6258(5) 0.057(10) Uiso 0.298(5) 1 d D . P A 2
C24 C 1.0483(9) 0.4882(5) 0.6963(2) 0.0389(19) Uani 0.702(5) 1 d D . P A 1
C24A C 1.0901(17) 0.4768(12) 0.7022(5) 0.087(14) Uiso 0.298(5) 1 d D . P A 2
C25 C 1.2215(7) 0.4301(5) 0.6611(3) 0.042(2) Uani 0.702(5) 1 d D . P A 1
C25A C 1.2151(14) 0.4340(12) 0.6441(5) 0.031(6) Uiso 0.298(5) 1 d D . P A 2
C26 C 0.9800(4) 0.1667(3) 0.66937(14) 0.0280(10) Uani 1 1 d . . . . .
C27 C 1.0002(6) 0.2073(4) 0.71438(18) 0.0488(14) Uani 1 1 d . . . . .
C28 C 1.1087(6) 0.1411(4) 0.6593(2) 0.0625(19) Uani 1 1 d . . . . .
C29 C 0.8881(5) 0.0924(3) 0.67174(17) 0.0471(14) Uani 1 1 d D . . . .
C30 C 1.0095(4) 0.2796(3) 0.53139(13) 0.0286(10) Uani 1 1 d D . . . .
C31 C 1.1458(7) 0.2498(6) 0.5274(2) 0.0396(19) Uani 0.695(6) 1 d D . P B 1
C31A C 1.1496(14) 0.2870(11) 0.5223(6) 0.050(7) Uiso 0.305(6) 1 d D . P B 2
C32 C 0.9679(9) 0.3508(5) 0.5016(2) 0.042(2) Uani 0.695(6) 1 d D . P B 1
C32A C 0.9389(19) 0.3529(11) 0.5071(7) 0.096(16) Uiso 0.305(6) 1 d D . P B 2
C33 C 0.9207(10) 0.2051(5) 0.5196(2) 0.047(3) Uani 0.695(6) 1 d D . P B 1
C33A C 0.9451(19) 0.1977(11) 0.5148(6) 0.115(19) Uiso 0.305(6) 1 d D . P B 2
C34 C 0.6549(4) 0.3474(3) 0.60443(13) 0.0244(9) Uani 1 1 d . . . . .
C35 C 0.5934(4) 0.2627(3) 0.61097(16) 0.0343(11) Uani 1 1 d . . . . .
C36 C 0.6528(4) 0.4009(3) 0.64439(16) 0.0337(11) Uani 1 1 d . . . . .
C37 C 0.5766(5) 0.3908(3) 0.56620(16) 0.0351(11) Uani 1 1 d . . . . .

loop_
_atom_site_aniso_label
_atom_site_aniso_U_11
_atom_site_aniso_U_22
_atom_site_aniso_U_33
_atom_site_aniso_U_23
_atom_site_aniso_U_13
_atom_site_aniso_U_12
P1 0.0231(5) 0.0201(5) 0.0190(5) -0.0001(4) 0.0018(4) 0.0038(4)
N1 0.0293(18) 0.0196(17) 0.0199(18) 0.0023(14) 0.0092(14) 0.0060(14)
N2 0.033(2) 0.0245(19) 0.0229(19) 0.0022(15) 0.0124(15) 0.0057(15)
N3 0.0307(19) 0.0229(18) 0.0231(19) 0.0034(14) 0.0078(15) 0.0026(15)
C1 0.025(2) 0.019(2) 0.021(2) -0.0023(16) 0.0062(16) 0.0022(16)
C2 0.042(3) 0.026(2) 0.026(2) 0.0059(18) 0.0183(19) 0.014(2)
C3 0.063(3) 0.022(2) 0.048(3) 0.003(2) 0.030(3) 0.005(2)
C4 0.042(3) 0.048(3) 0.035(3) 0.010(2) 0.009(2) 0.023(2)
C5 0.039(3) 0.032(2) 0.020(2) 0.0001(18) 0.0140(19) 0.008(2)
C6 0.049(3) 0.042(3) 0.038(3) -0.002(2) 0.023(2) 0.000(2)
C7 0.051(3) 0.036(3) 0.023(2) 0.001(2) 0.011(2) 0.012(2)
C8 0.052(3) 0.032(3) 0.031(3) 0.008(2) 0.022(2) 0.013(2)
C9 0.078(4) 0.036(3) 0.030(3) -0.001(2) 0.019(3) 0.012(3)
C10 0.040(3) 0.052(3) 0.062(4) 0.019(3) 0.023(3) 0.012(3)
C11 0.040(3) 0.027(2) 0.028(2) 0.0078(19) 0.008(2) 0.003(2)
C12 0.059(3) 0.050(3) 0.030(3) 0.009(2) 0.007(2) 0.009(3)
C13 0.060(4) 0.037(3) 0.054(4) 0.012(3) 0.025(3) -0.005(3)
C14 0.036(2) 0.022(2) 0.025(2) -0.0010(17) 0.0010(18) 0.0025(18)
C15 0.057(3) 0.032(3) 0.034(3) -0.010(2) 0.009(2) 0.004(2)
C16 0.044(3) 0.035(3) 0.041(3) -0.005(2) -0.012(2) -0.002(2)
C17 0.062(3) 0.024(2) 0.038(3) -0.003(2) 0.009(2) 0.000(2)
C18 0.025(2) 0.044(3) 0.026(2) 0.000(2) -0.0009(18) 0.005(2)
C19 0.025(2) 0.086(5) 0.042(3) 0.001(3) 0.005(2) 0.007(3)
C20 0.037(3) 0.057(4) 0.041(3) 0.010(3) -0.006(2) 0.015(3)
C21 0.034(3) 0.051(3) 0.046(3) -0.009(3) -0.005(2) -0.008(2)
B1 0.024(2) 0.021(2) 0.023(2) -0.0015(18) 0.0030(18) -0.0005(19)
Al3 0.0190(6) 0.0179(6) 0.0160(6) -0.0009(4) 0.0040(4) 0.0025(5)
F1 0.047(3) 0.119(5) 0.084(5) 0.066(4) -0.022(3) 0.000(3)
F2 0.151(7) 0.124(6) 0.051(4) 0.013(4) 0.049(4) -0.038(5)
F3 0.076(5) 0.027(3) 0.120(7) 0.030(4) 0.023(5) 0.004(3)
F4 0.030(2) 0.066(4) 0.102(5) -0.047(3) 0.017(3) 0.004(2)
F5 0.073(4) 0.065(3) 0.027(2) 0.004(2) 0.014(2) -0.006(3)
F6 0.056(5) 0.068(5) 0.060(5) -0.042(4) -0.001(4) -0.020(4)
F7 0.038(3) 0.073(4) 0.098(5) -0.052(4) 0.034(3) -0.007(2)
F8 0.039(3) 0.059(3) 0.129(6) 0.043(4) -0.022(3) 0.001(2)
F9 0.024(3) 0.036(5) 0.105(9) -0.008(3) 0.017(3) -0.020(3)
F10 0.116(3) 0.081(3) 0.0298(19) 0.0224(18) -0.0163(19) -0.043(2)
F11 0.078(3) 0.081(3) 0.050(2) -0.0323(19) 0.0272(19) -0.017(2)
F12 0.080(3) 0.063(2) 0.056(2) 0.0158(18) -0.0258(19) -0.042(2)
F13 0.0404(18) 0.062(2) 0.105(3) 0.037(2) -0.0069(19) 0.0184(17)
F14 0.0379(17) 0.068(2) 0.078(3) 0.032(2) 0.0210(16) 0.0141(16)
F15 0.122(4) 0.069(3) 0.106(4) -0.019(3) 0.058(3) 0.039(3)
F16 0.081(3) 0.0333(18) 0.085(3) 0.0219(18) -0.013(2) -0.0055(17)
F17 0.087(3) 0.0460(19) 0.044(2) -0.0148(15) -0.0082(17) -0.0161(18)
F18 0.0490(18) 0.052(2) 0.056(2) 0.0110(16) 0.0178(16) -0.0076(15)
F19 0.105(5) 0.095(5) 0.041(3) 0.021(3) 0.032(3) 0.076(5)
F19A 0.045(10) 0.17(2) 0.076(13) -0.075(16) -0.013(9) 0.055(15)
F20 0.031(3) 0.111(7) 0.063(4) -0.034(5) 0.019(3) -0.006(5)
F20A 0.083(11) 0.117(14) 0.077(11) -0.034(10) 0.048(9) -0.053(11)
F21 0.068(8) 0.156(11) 0.035(6) -0.020(6) 0.030(5) 0.020(7)
F21A 0.028(7) 0.036(7) 0.031(11) 0.002(7) 0.017(6) 0.015(6)
F22 0.096(5) 0.060(4) 0.070(4) 0.026(3) 0.019(3) -0.016(3)
F23 0.077(4) 0.088(5) 0.015(2) 0.019(3) 0.000(2) 0.013(4)
F24 0.077(4) 0.077(4) 0.055(3) 0.040(3) 0.029(3) 0.057(4)
F25 0.100(4) 0.060(4) 0.028(3) -0.028(3) 0.020(3) -0.026(3)
F26 0.105(5) 0.051(3) 0.038(3) 0.000(2) 0.008(3) -0.033(3)
F27 0.040(3) 0.113(5) 0.042(3) -0.009(3) -0.004(2) -0.020(3)
F28 0.0413(16) 0.0454(18) 0.0477(19) 0.0157(14) 0.0119(14) -0.0011(13)
F29 0.0570(19) 0.0291(15) 0.054(2) -0.0095(14) 0.0093(15) -0.0037(14)
F30 0.0245(14) 0.0513(19) 0.078(2) 0.0056(17) 0.0038(14) -0.0063(13)
F31 0.0343(15) 0.064(2) 0.0267(15) -0.0089(13) 0.0021(11) 0.0060(14)
F32 0.0295(15) 0.078(2) 0.0485(19) -0.0195(17) 0.0150(13) 0.0092(15)
F33 0.0507(18) 0.0320(16) 0.060(2) -0.0185(14) 0.0043(15) 0.0053(14)
F34 0.0451(17) 0.0421(17) 0.053(2) 0.0200(15) 0.0003(14) 0.0070(14)
F35 0.0492(18) 0.058(2) 0.0337(17) -0.0051(14) -0.0106(13) 0.0099(15)
F36 0.0296(15) 0.0546(19) 0.055(2) 0.0013(15) -0.0046(13) 0.0185(14)
O1 0.0316(17) 0.0322(18) 0.040(2) -0.0152(15) 0.0098(14) -0.0094(14)
O2 0.0326(17) 0.0275(16) 0.0317(18) 0.0084(13) 0.0066(13) 0.0077(13)
O3 0.0287(16) 0.049(2) 0.0171(15) -0.0026(14) 0.0075(12) 0.0071(14)
O4 0.0216(14) 0.0307(16) 0.0253(16) 0.0004(13) 0.0049(12) 0.0056(12)
C22 0.027(2) 0.021(2) 0.029(2) -0.0025(17) 0.0050(17) -0.0053(17)
C23 0.069(7) 0.039(6) 0.067(8) 0.015(4) -0.006(5) -0.002(5)
C24 0.045(5) 0.038(4) 0.037(4) -0.015(3) 0.016(4) -0.025(4)
C25 0.034(4) 0.026(4) 0.063(7) -0.008(4) 0.004(4) -0.003(3)
C26 0.033(2) 0.024(2) 0.025(2) 0.0069(17) -0.0027(18) 0.0030(18)
C27 0.061(4) 0.046(3) 0.035(3) 0.005(2) -0.006(3) -0.010(3)
C28 0.054(4) 0.060(4) 0.079(5) 0.034(4) 0.027(3) 0.034(3)
C29 0.061(4) 0.034(3) 0.041(3) 0.001(2) -0.012(3) -0.003(3)
C30 0.031(2) 0.041(3) 0.015(2) 0.0002(18) 0.0052(17) 0.005(2)
C31 0.040(5) 0.060(7) 0.022(4) 0.002(4) 0.016(3) 0.019(4)
C32 0.063(5) 0.050(6) 0.012(4) 0.014(3) 0.002(4) 0.009(4)
C33 0.082(7) 0.042(5) 0.018(4) -0.013(3) 0.012(4) -0.008(4)
C34 0.019(2) 0.028(2) 0.025(2) 0.0002(18) 0.0001(16) 0.0064(17)
C35 0.025(2) 0.037(3) 0.040(3) 0.000(2) 0.0024(19) 0.002(2)
C36 0.023(2) 0.042(3) 0.035(3) -0.010(2) 0.0020(19) 0.010(2)
C37 0.032(2) 0.034(3) 0.037(3) 0.002(2) -0.002(2) 0.009(2)

loop_
_atom_type_symbol
_atom_type_description
_atom_type_scat_dispersion_real
_atom_type_scat_dispersion_imag
_atom_type_scat_source
C C 0.0033 0.0016 'International Tables Vol C Tables 4.2.6.8 and 6.1.1.4'
H H 0.0000 0.0000 'International Tables Vol C Tables 4.2.6.8 and 6.1.1.4'
Al Al 0.0645 0.0514 'International Tables Vol C Tables 4.2.6.8 and 6.1.1.4'
B B 0.0013 0.0007 'International Tables Vol C Tables 4.2.6.8 and 6.1.1.4'
F F 0.0171 0.0103 'International Tables Vol C Tables 4.2.6.8 and 6.1.1.4'
N N 0.0061 0.0033 'International Tables Vol C Tables 4.2.6.8 and 6.1.1.4'
O O 0.0106 0.0060 'International Tables Vol C Tables 4.2.6.8 and 6.1.1.4'
P P 0.1023 0.0942 'International Tables Vol C Tables 4.2.6.8 and 6.1.1.4'

loop_
_geom_angle_atom_site_label_1
_geom_angle_atom_site_label_2
_geom_angle_atom_site_label_3
_geom_angle
_geom_angle_site_symmetry_1
_geom_angle_site_symmetry_3
_geom_angle_publ_flag
C1 P1 B1 72.57(19) . . ?
C14 P1 C1 111.81(19) . . ?
C14 P1 B1 115.1(2) . . ?
C18 P1 C1 113.9(2) . . ?
C18 P1 C14 118.3(2) . . ?
C18 P1 B1 116.6(2) . . ?
C1 N1 C2 120.1(3) . . ?
C1 N1 B1 105.0(3) . . ?
B1 N1 C2 134.8(3) . . ?
C1 N2 C5 121.0(4) . . ?
C11 N3 C8 113.5(3) . . ?
B1 N3 C8 126.4(4) . . ?
B1 N3 C11 120.0(4) . . ?
N1 C1 P1 93.6(3) . . ?
N2 C1 P1 139.7(3) . . ?
N2 C1 N1 126.7(4) . . ?
N1 C2 H2 107.1 . . ?
N1 C2 C3 111.7(4) . . ?
N1 C2 C4 110.1(4) . . ?
C3 C2 H2 107.1 . . ?
C3 C2 C4 113.3(4) . . ?
C4 C2 H2 107.1 . . ?
C2 C3 H3A 109.5 . . ?
C2 C3 H3B 109.5 . . ?
C2 C3 H3C 109.5 . . ?
H3A C3 H3B 109.5 . . ?
H3A C3 H3C 109.5 . . ?
H3B C3 H3C 109.5 . . ?
C2 C4 H4A 109.5 . . ?
C2 C4 H4B 109.5 . . ?
C2 C4 H4C 109.5 . . ?
H4A C4 H4B 109.5 . . ?
H4A C4 H4C 109.5 . . ?
H4B C4 H4C 109.5 . . ?
N2 C5 H5 109.4 . . ?
N2 C5 C6 108.1(4) . . ?
N2 C5 C7 108.8(4) . . ?
C6 C5 H5 109.4 . . ?
C6 C5 C7 111.6(4) . . ?
C7 C5 H5 109.4 . . ?
C5 C6 H6A 109.5 . . ?
C5 C6 H6B 109.5 . . ?
C5 C6 H6C 109.5 . . ?
H6A C6 H6B 109.5 . . ?
H6A C6 H6C 109.5 . . ?
H6B C6 H6C 109.5 . . ?
C5 C7 H7A 109.5 . . ?
C5 C7 H7B 109.5 . . ?
C5 C7 H7C 109.5 . . ?
H7A C7 H7B 109.5 . . ?
H7A C7 H7C 109.5 . . ?
H7B C7 H7C 109.5 . . ?
N3 C8 H8 106.1 . . ?
N3 C8 C9 111.2(4) . . ?
N3 C8 C10 111.5(4) . . ?
C9 C8 H8 106.1 . . ?
C10 C8 H8 106.1 . . ?
C10 C8 C9 115.2(4) . . ?
C8 C9 H9A 109.5 . . ?
C8 C9 H9B 109.5 . . ?
C8 C9 H9C 109.5 . . ?
H9A C9 H9B 109.5 . . ?
H9A C9 H9C 109.5 . . ?
H9B C9 H9C 109.5 . . ?
C8 C10 H10A 109.5 . . ?
C8 C10 H10B 109.5 . . ?
C8 C10 H10C 109.5 . . ?
H10A C10 H10B 109.5 . . ?
H10A C10 H10C 109.5 . . ?
H10B C10 H10C 109.5 . . ?
N3 C11 H11 106.6 . . ?
N3 C11 C12 112.0(4) . . ?
N3 C11 C13 112.5(4) . . ?
C12 C11 H11 106.6 . . ?
C13 C11 H11 106.6 . . ?
C13 C11 C12 112.2(4) . . ?
C11 C12 H12A 109.5 . . ?
C11 C12 H12B 109.5 . . ?
C11 C12 H12C 109.5 . . ?
H12A C12 H12B 109.5 . . ?
H12A C12 H12C 109.5 . . ?
H12B C12 H12C 109.5 . . ?
C11 C13 H13A 109.5 . . ?
C11 C13 H13B 109.5 . . ?
C11 C13 H13C 109.5 . . ?
H13A C13 H13B 109.5 . . ?
H13A C13 H13C 109.5 . . ?
H13B C13 H13C 109.5 . . ?
C15 C14 P1 112.6(3) . . ?
C15 C14 C17 110.4(4) . . ?
C16 C14 P1 106.1(3) . . ?
C16 C14 C15 109.7(4) . . ?
C16 C14 C17 108.4(4) . . ?
C17 C14 P1 109.4(3) . . ?
C14 C15 H15A 109.5 . . ?
C14 C15 H15B 109.5 . . ?
C14 C15 H15C 109.5 . . ?
H15A C15 H15B 109.5 . . ?
H15A C15 H15C 109.5 . . ?
H15B C15 H15C 109.5 . . ?
C14 C16 H16A 109.5 . . ?
C14 C16 H16B 109.5 . . ?
C14 C16 H16C 109.5 . . ?
H16A C16 H16B 109.5 . . ?
H16A C16 H16C 109.5 . . ?
H16B C16 H16C 109.5 . . ?
C14 C17 H17A 109.5 . . ?
C14 C17 H17B 109.5 . . ?
C14 C17 H17C 109.5 . . ?
H17A C17 H17B 109.5 . . ?
H17A C17 H17C 109.5 . . ?
H17B C17 H17C 109.5 . . ?
C19 C18 P1 113.2(3) . . ?
C19 C18 C20 109.0(4) . . ?
C20 C18 P1 109.2(3) . . ?
C21 C18 P1 105.1(3) . . ?
C21 C18 C19 109.6(5) . . ?
C21 C18 C20 110.9(4) . . ?
C18 C19 H19A 109.5 . . ?
C18 C19 H19B 109.5 . . ?
C18 C19 H19C 109.5 . . ?
H19A C19 H19B 109.5 . . ?
H19A C19 H19C 109.5 . . ?
H19B C19 H19C 109.5 . . ?
C18 C20 H20A 109.5 . . ?
C18 C20 H20B 109.5 . . ?
C18 C20 H20C 109.5 . . ?
H20A C20 H20B 109.5 . . ?
H20A C20 H20C 109.5 . . ?
H20B C20 H20C 109.5 . . ?
C18 C21 H21A 109.5 . . ?
C18 C21 H21B 109.5 . . ?
C18 C21 H21C 109.5 . . ?
H21A C21 H21B 109.5 . . ?
H21A C21 H21C 109.5 . . ?
H21B C21 H21C 109.5 . . ?
N1 B1 P1 88.7(3) . . ?
N3 B1 P1 132.6(3) . . ?
N3 B1 N1 138.7(4) . . ?
O1 Al3 O2 108.09(17) . . ?
O1 Al3 O3 109.30(17) . . ?
O1 Al3 O4 113.09(16) . . ?
O3 Al3 O2 112.56(17) . . ?
O3 Al3 O4 107.69(15) . . ?
O4 Al3 O2 106.16(16) . . ?
C22 O1 Al3 151.1(3) . . ?
C26 O2 Al3 148.0(3) . . ?
C30 O3 Al3 150.6(3) . . ?
C34 O4 Al3 147.5(3) . . ?
O1 C22 C23 113.0(5) . . ?
O1 C22 C23A 110.7(8) . . ?
O1 C22 C24 107.1(4) . . ?
O1 C22 C24A 110.7(8) . . ?
O1 C22 C25 110.4(4) . . ?
O1 C22 C25A 108.7(8) . . ?
C23A C22 C24A 111.5(10) . . ?
C23A C22 C25A 105.6(9) . . ?
C24 C22 C23 107.8(6) . . ?
C24A C22 C25A 109.5(10) . . ?
C25 C22 C23 110.0(6) . . ?
C25 C22 C24 108.4(6) . . ?
F1 C23 F2 108.8(9) . . ?
F1 C23 F3 107.8(9) . . ?
F1 C23 C22 111.5(7) . . ?
F2 C23 C22 106.8(7) . . ?
F3 C23 F2 109.3(9) . . ?
F3 C23 C22 112.6(7) . . ?
F1A C23A F2A 105.4(15) . . ?
F1A C23A C22 110.6(13) . . ?
F2A C23A C22 112.4(15) . . ?
F3A C23A F1A 110.0(16) . . ?
F3A C23A F2A 111.5(15) . . ?
F3A C23A C22 107.1(12) . . ?
F4 C24 F6 110.7(7) . . ?
F4 C24 C22 111.5(6) . . ?
F5 C24 F4 102.1(6) . . ?
F5 C24 F6 104.5(8) . . ?
F5 C24 C22 113.3(6) . . ?
F6 C24 C22 114.0(7) . . ?
F4A C24A F5A 104.4(17) . . ?
F4A C24A C22 108.9(16) . . ?
F5A C24A C22 104.5(13) . . ?
F6A C24A F4A 117.4(16) . . ?
F6A C24A F5A 109.5(18) . . ?
F6A C24A C22 111.2(13) . . ?
F7 C25 F8 107.5(7) . . ?
F7 C25 F9 108.7(10) . . ?
F7 C25 C22 111.2(6) . . ?
F8 C25 C22 109.3(6) . . ?
F9 C25 F8 105.8(9) . . ?
F9 C25 C22 114.0(9) . . ?
F7A C25A F8A 109.3(16) . . ?
F7A C25A F9A 108(2) . . ?
F7A C25A C22 114.6(11) . . ?
F8A C25A C22 109.5(11) . . ?
F9A C25A F8A 105(2) . . ?
F9A C25A C22 110(2) . . ?
O2 C26 C27 108.3(4) . . ?
O2 C26 C28 112.9(4) . . ?
O2 C26 C29 108.3(4) . . ?
C28 C26 C27 107.8(5) . . ?
C28 C26 C29 112.7(5) . . ?
C29 C26 C27 106.5(4) . . ?
F10 C27 F12 107.1(5) . . ?
F10 C27 C26 110.7(5) . . ?
F11 C27 F10 108.3(5) . . ?
F11 C27 F12 108.8(5) . . ?
F11 C27 C26 113.0(4) . . ?
F12 C27 C26 108.9(5) . . ?
F13 C28 F14 109.6(6) . . ?
F13 C28 F15 104.6(5) . . ?
F13 C28 C26 116.6(5) . . ?
F14 C28 F15 106.0(5) . . ?
F14 C28 C26 113.4(5) . . ?
F15 C28 C26 105.6(5) . . ?
F16 C29 C26 111.6(4) . . ?
F17 C29 F16 107.6(4) . . ?
F17 C29 C26 109.6(4) . . ?
F18 C29 F16 108.1(5) . . ?
F18 C29 F17 108.0(5) . . ?
F18 C29 C26 111.8(4) . . ?
O3 C30 C31 107.0(4) . . ?
O3 C30 C31A 107.3(8) . . ?
O3 C30 C32 111.9(5) . . ?
O3 C30 C32A 102.9(10) . . ?
O3 C30 C33 110.3(4) . . ?
O3 C30 C33A 118.9(8) . . ?
C31 C30 C33 106.0(6) . . ?
C31A C30 C32A 104.4(11) . . ?
C32 C30 C31 112.1(6) . . ?
C32 C30 C33 109.4(5) . . ?
C33A C30 C31A 112.7(10) . . ?
C33A C30 C32A 109.3(11) . . ?
F19 C31 F21 110.7(9) . . ?
F19 C31 C30 110.9(6) . . ?
F20 C31 F19 108.7(9) . . ?
F20 C31 F21 107.4(10) . . ?
F20 C31 C30 110.4(6) . . ?
F21 C31 C30 108.8(9) . . ?
F19A C31A F21A 97.4(17) . . ?
F19A C31A C30 107.3(13) . . ?
F20A C31A F19A 107(2) . . ?
F20A C31A F21A 115.4(16) . . ?
F20A C31A C30 115.0(12) . . ?
F21A C31A C30 112.9(16) . . ?
F22 C32 F23 105.6(8) . . ?
F22 C32 C30 109.3(6) . . ?
F23 C32 C30 111.9(6) . . ?
F24 C32 F22 111.0(7) . . ?
F24 C32 F23 105.1(7) . . ?
F24 C32 C30 113.7(7) . . ?
F22A C32A F23A 101.4(18) . . ?
F22A C32A C30 112.9(15) . . ?
F23A C32A C30 108.9(18) . . ?
F24A C32A F22A 110.2(19) . . ?
F24A C32A F23A 116(2) . . ?
F24A C32A C30 107.5(14) . . ?
F25 C33 F26 108.8(7) . . ?
F25 C33 F27 105.5(7) . . ?
F25 C33 C30 116.7(7) . . ?
F26 C33 F27 100.2(7) . . ?
F26 C33 C30 113.5(5) . . ?
F27 C33 C30 110.6(6) . . ?
F25A C33A F27A 115.6(19) . . ?
F25A C33A C30 106.8(15) . . ?
F26A C33A F25A 120.4(18) . . ?
F26A C33A F27A 107.7(18) . . ?
F26A C33A C30 103.6(14) . . ?
F27A C33A C30 100.1(13) . . ?
O4 C34 C35 111.4(3) . . ?
O4 C34 C36 110.1(3) . . ?
O4 C34 C37 107.8(4) . . ?
C35 C34 C36 109.3(4) . . ?
C37 C34 C35 109.0(4) . . ?
C37 C34 C36 109.1(4) . . ?
F28 C35 C34 111.1(4) . . ?
F29 C35 F28 107.0(4) . . ?
F29 C35 C34 110.4(4) . . ?
F30 C35 F28 107.5(4) . . ?
F30 C35 F29 108.1(4) . . ?
F30 C35 C34 112.5(4) . . ?
F31 C36 F32 107.4(4) . . ?
F31 C36 C34 110.3(4) . . ?
F32 C36 C34 112.6(4) . . ?
F33 C36 F31 107.3(4) . . ?
F33 C36 F32 108.1(4) . . ?
F33 C36 C34 111.0(4) . . ?
F34 C37 F35 106.8(4) . . ?
F34 C37 F36 107.4(4) . . ?
F34 C37 C34 110.9(4) . . ?
F35 C37 C34 110.4(4) . . ?
F36 C37 F35 107.8(4) . . ?
F36 C37 C34 113.1(4) . . ?

loop_
_geom_bond_atom_site_label_1
_geom_bond_atom_site_label_2
_geom_bond_distance
_geom_bond_site_symmetry_2
_geom_bond_publ_flag
P1 C1 1.871(4) . ?
P1 C14 1.865(5) . ?
P1 C18 1.860(4) . ?
P1 B1 1.963(5) . ?
N1 C1 1.411(5) . ?
N1 C2 1.485(5) . ?
N1 B1 1.450(6) . ?
N2 C1 1.249(5) . ?
N2 C5 1.470(5) . ?
N3 C8 1.500(6) . ?
N3 C11 1.491(5) . ?
N3 B1 1.382(6) . ?
C2 H2 1.0000 . ?
C2 C3 1.520(7) . ?
C2 C4 1.526(7) . ?
C3 H3A 0.9800 . ?
C3 H3B 0.9800 . ?
C3 H3C 0.9800 . ?
C4 H4A 0.9800 . ?
C4 H4B 0.9800 . ?
C4 H4C 0.9800 . ?
C5 H5 1.0000 . ?
C5 C6 1.521(7) . ?
C5 C7 1.524(6) . ?
C6 H6A 0.9800 . ?
C6 H6B 0.9800 . ?
C6 H6C 0.9800 . ?
C7 H7A 0.9800 . ?
C7 H7B 0.9800 . ?
C7 H7C 0.9800 . ?
C8 H8 1.0000 . ?
C8 C9 1.516(8) . ?
C8 C10 1.515(8) . ?
C9 H9A 0.9800 . ?
C9 H9B 0.9800 . ?
C9 H9C 0.9800 . ?
C10 H10A 0.9800 . ?
C10 H10B 0.9800 . ?
C10 H10C 0.9800 . ?
C11 H11 1.0000 . ?
C11 C12 1.522(7) . ?
C11 C13 1.516(7) . ?
C12 H12A 0.9800 . ?
C12 H12B 0.9800 . ?
C12 H12C 0.9800 . ?
C13 H13A 0.9800 . ?
C13 H13B 0.9800 . ?
C13 H13C 0.9800 . ?
C14 C15 1.529(7) . ?
C14 C16 1.529(6) . ?
C14 C17 1.533(7) . ?
C15 H15A 0.9800 . ?
C15 H15B 0.9800 . ?
C15 H15C 0.9800 . ?
C16 H16A 0.9800 . ?
C16 H16B 0.9800 . ?
C16 H16C 0.9800 . ?
C17 H17A 0.9800 . ?
C17 H17B 0.9800 . ?
C17 H17C 0.9800 . ?
C18 C19 1.533(7) . ?
C18 C20 1.535(7) . ?
C18 C21 1.531(7) . ?
C19 H19A 0.9800 . ?
C19 H19B 0.9800 . ?
C19 H19C 0.9800 . ?
C20 H20A 0.9800 . ?
C20 H20B 0.9800 . ?
C20 H20C 0.9800 . ?
C21 H21A 0.9800 . ?
C21 H21B 0.9800 . ?
C21 H21C 0.9800 . ?
Al3 O1 1.708(3) . ?
Al3 O2 1.730(3) . ?
Al3 O3 1.712(3) . ?
Al3 O4 1.719(3) . ?
F1 C23 1.297(10) . ?
F1A C23A 1.344(16) . ?
F2 C23 1.362(12) . ?
F2A C23A 1.350(16) . ?
F3 C23 1.327(9) . ?
F3A C23A 1.333(16) . ?
F4 C24 1.360(10) . ?
F4A C24A 1.304(16) . ?
F5 C24 1.324(8) . ?
F5A C24A 1.307(16) . ?
F6 C24 1.362(8) . ?
F6A C24A 1.268(15) . ?
F7 C25 1.314(8) . ?
F7A C25A 1.291(15) . ?
F8 C25 1.353(10) . ?
F8A C25A 1.330(16) . ?
F9 C25 1.337(10) . ?
F9A C25A 1.323(19) . ?
F10 C27 1.339(6) . ?
F11 C27 1.276(7) . ?
F12 C27 1.351(7) . ?
F13 C28 1.309(7) . ?
F14 C28 1.314(7) . ?
F15 C28 1.414(9) . ?
F16 C29 1.344(6) . ?
F17 C29 1.335(6) . ?
F18 C29 1.322(6) . ?
F19 C31 1.338(10) . ?
F19A C31A 1.338(17) . ?
F20 C31 1.302(9) . ?
F20A C31A 1.328(16) . ?
F21 C31 1.362(11) . ?
F21A C31A 1.362(17) . ?
F22 C32 1.322(9) . ?
F22A C32A 1.361(17) . ?
F23 C32 1.345(8) . ?
F23A C32A 1.373(17) . ?
F24 C32 1.278(10) . ?
F24A C32A 1.359(17) . ?
F25 C33 1.298(8) . ?
F25A C33A 1.322(16) . ?
F26 C33 1.335(8) . ?
F26A C33A 1.319(16) . ?
F27 C33 1.357(11) . ?
F27A C33A 1.335(16) . ?
F28 C35 1.333(6) . ?
F29 C35 1.327(6) . ?
F30 C35 1.324(5) . ?
F31 C36 1.331(5) . ?
F32 C36 1.332(5) . ?
F33 C36 1.328(6) . ?
F34 C37 1.325(6) . ?
F35 C37 1.333(6) . ?
F36 C37 1.331(6) . ?
O1 C22 1.355(5) . ?
O2 C26 1.337(5) . ?
O3 C30 1.343(5) . ?
O4 C34 1.352(5) . ?
C22 C23 1.546(9) . ?
C22 C23A 1.540(15) . ?
C22 C24 1.529(7) . ?
C22 C24A 1.552(16) . ?
C22 C25 1.527(8) . ?
C22 C25A 1.555(14) . ?
C26 C27 1.577(7) . ?
C26 C28 1.506(7) . ?
C26 C29 1.563(7) . ?
C30 C31 1.546(8) . ?
C30 C31A 1.558(14) . ?
C30 C32 1.529(7) . ?
C30 C32A 1.560(16) . ?
C30 C33 1.550(8) . ?
C30 C33A 1.558(16) . ?
C34 C35 1.554(7) . ?
C34 C36 1.555(6) . ?
C34 C37 1.551(6) . ?
